data_4034660
loop_
_publ_author_name
'Achar, Tapas Kumar'
'Biswas, Jyoti Prasad'
'Porey, Sandip'
'Pal, Tapas'
'Ramakrishna, Kankanala'
'Maiti, Siddhartha'
'Maiti, Debabrata'

_publ_section_title
;
 Palladium-Catalyzed Template Directed C-5 Selective Olefination of
 Thiazoles.
;
_journal_issue 12
_journal_name_full 'The Journal of organic chemistry'
_journal_page_first 8315
_journal_page_last 8321
_journal_paper_doi 10.1021/acs.joc.9b01074
_journal_volume 84
_journal_year 2019
_chemical_formula_moiety 'C12 H6 F5 N S'
_chemical_formula_sum 'C12 H6 F5 N S'
_chemical_formula_weight 291.24
_space_group_crystal_system triclinic
_space_group_IT_number 2
_space_group_name_Hall '-P 1'
_space_group_name_H-M_alt 'P -1'
_atom_sites_solution_hydrogens geom
_atom_sites_solution_primary direct
_audit_creation_date 2019-02-25
_audit_creation_method
;
Olex2 1.2-alpha
(compiled 2018.07.26 svn.r3523 for OlexSys, GUI svn.r5532)
;
_cell_angle_alpha 78.395(4)
_cell_angle_beta 81.878(3)
_cell_angle_gamma 82.656(3)
_cell_formula_units_Z 4
_cell_length_a 7.4999(2)
_cell_length_b 10.9169(6)
_cell_length_c 14.4193(7)
_cell_measurement_reflns_used 10435
_cell_measurement_temperature 150
_cell_measurement_theta_max 30.8340
_cell_measurement_theta_min 2.2320
_cell_volume 1138.82(9)
_computing_cell_refinement 'CrysAlisPro 1.171.39.46 (Rigaku OD, 2018)'
_computing_data_collection 'CrysAlisPro 1.171.39.46 (Rigaku OD, 2018)'
_computing_data_reduction 'CrysAlisPro 1.171.39.46 (Rigaku OD, 2018)'
_computing_molecular_graphics 'Olex2 (Dolomanov et al., 2009)'
_computing_publication_material 'Olex2 (Dolomanov et al., 2009)'
_computing_structure_refinement 'ShelXL (Sheldrick, 2015)'
_computing_structure_solution 'ShelXT (Sheldrick, 2015)'
_diffrn_ambient_temperature 150
_diffrn_detector 'CCD plate'
_diffrn_detector_area_resol_mean 28.5714
_diffrn_detector_type 'Rigaku Saturn724+'
_diffrn_measured_fraction_theta_full 0.999
_diffrn_measured_fraction_theta_max 0.999
_diffrn_measurement_details
;
List of Runs (angles in degrees, time in seconds):

  # Type    Start    End  Width  t~exp~   \w     \q     \k     \f   Frames
--------------------------------------------------------------------------
  1  \w   -110.00  70.00   0.50    6.00    --  -20.00   0.00 108.00  360
  2  \w    -87.00  19.00   0.50    6.00    --  -20.00 -72.00 108.00  212
  3  \w    -63.00  19.00   0.50    6.00    --  -20.00 -72.00-108.00  164
  4  \w    -33.50  15.00   0.50    6.00    --  -20.00 -72.00 -36.00   97
  5  \w    -44.00 -14.00   0.50    6.00    --  -20.00 -72.00-180.00   60
  6  \w    -59.00 -28.50   0.50    6.00    --  -20.00  72.00 108.00   61
  7  \w    -59.00  70.00   0.50    6.00    --  -20.00  72.00 -36.00  258
  8  \w    -59.00  70.00   0.50    6.00    --  -20.00  72.00-108.00  258
  9  \w    -90.00 -70.00   0.50    6.00    --  -20.00 -72.00  36.00   40
;
_diffrn_measurement_device 'abstract diffractometer'
_diffrn_measurement_device_type 'dtrek-CrysAlisPro-abstract goniometer imported rigaku-d*trek images'
_diffrn_measurement_method '\w scans'
_diffrn_measurement_specimen_support 'Mitegen 50um'
_diffrn_orient_matrix_type 'CrysAlisPro convention (1999,Acta A55,543-557)'
_diffrn_orient_matrix_UB_11 0.0003343000
_diffrn_orient_matrix_UB_12 0.0477077000
_diffrn_orient_matrix_UB_13 -0.0414469000
_diffrn_orient_matrix_UB_21 0.0033811000
_diffrn_orient_matrix_UB_22 -0.0462744000
_diffrn_orient_matrix_UB_23 -0.0285734000
_diffrn_orient_matrix_UB_31 -0.0959787000
_diffrn_orient_matrix_UB_32 0.0053756000
_diffrn_orient_matrix_UB_33 0.0048696000
_diffrn_radiation_collimation 0.3
_diffrn_radiation_monochromator graphite
_diffrn_radiation_probe x-ray
_diffrn_radiation_type MoK\a
_diffrn_radiation_wavelength 0.71073
_diffrn_reflns_av_R_equivalents 0.0493
_diffrn_reflns_av_unetI/netI 0.0339
_diffrn_reflns_Laue_measured_fraction_full 0.999
_diffrn_reflns_Laue_measured_fraction_max 0.999
_diffrn_reflns_limit_h_max 8
_diffrn_reflns_limit_h_min -8
_diffrn_reflns_limit_k_max 12
_diffrn_reflns_limit_k_min -12
_diffrn_reflns_limit_l_max 17
_diffrn_reflns_limit_l_min -17
_diffrn_reflns_number 16310
_diffrn_reflns_point_group_measured_fraction_full 0.999
_diffrn_reflns_point_group_measured_fraction_max 0.999
_diffrn_reflns_theta_full 24.999
_diffrn_reflns_theta_max 24.999
_diffrn_reflns_theta_min 1.914
_diffrn_source 'fine-focus sealed X-ray tube'
_diffrn_source_current 24.0
_diffrn_source_power 1.2
_diffrn_source_target Mo
_diffrn_source_type 'Enhance (Mo) X-ray Source'
_diffrn_source_voltage 50.0
_exptl_absorpt_coefficient_mu 0.334
_exptl_absorpt_correction_T_max 1.00000
_exptl_absorpt_correction_T_min 0.87409
_exptl_absorpt_correction_type multi-scan
_exptl_absorpt_process_details
;
CrysAlisPro 1.171.39.46 (Rigaku Oxford Diffraction, 2018)
Empirical absorption correction using spherical harmonics,
 implemented in SCALE3 ABSPACK scaling algorithm.
;
_exptl_crystal_colour 'clear light colourless'
_exptl_crystal_colour_lustre clear
_exptl_crystal_colour_modifier light
_exptl_crystal_colour_primary colourless
_exptl_crystal_density_diffrn 1.699
_exptl_crystal_description block
_exptl_crystal_F_000 584
_exptl_crystal_size_max 0.21
_exptl_crystal_size_mid 0.15
_exptl_crystal_size_min 0.1
_refine_diff_density_max 0.982
_refine_diff_density_min -0.443
_refine_diff_density_rms 0.147
_refine_ls_extinction_method none
_refine_ls_goodness_of_fit_ref 1.073
_refine_ls_hydrogen_treatment constr
_refine_ls_matrix_type full
_refine_ls_number_parameters 345
_refine_ls_number_reflns 3997
_refine_ls_number_restraints 0
_refine_ls_restrained_S_all 1.073
_refine_ls_R_factor_all 0.0637
_refine_ls_R_factor_gt 0.0544
_refine_ls_shift/su_max 0.001
_refine_ls_shift/su_mean 0.000
_refine_ls_structure_factor_coef Fsqd
_refine_ls_weighting_details 'w=1/[\s^2^(Fo^2^)+(0.1221P)^2^+0.3992P] where P=(Fo^2^+2Fc^2^)/3'
_refine_ls_weighting_scheme calc
_refine_ls_wR_factor_gt 0.1629
_refine_ls_wR_factor_ref 0.1755
_reflns_Friedel_coverage 0.000
_reflns_number_gt 3418
_reflns_number_total 3997
_reflns_threshold_expression 'I > 2\s(I)'
_cod_data_source_file jo9b01074_si_002.cif
_cod_data_source_block dm-ta-361-e2_mo
_cod_depositor_comments
;

2020-04-07
Z value and formula fixed to values more according to usual
chemical conventions.                 miguel
;
_cod_original_formula_sum 'C24 H12 F10 N2 S2'
_cod_original_formula_weight 582.48
_cod_original_formula_moiety '2(C12 H6 F5 N S)'
_cod_original_formula_units_Z 2
_cod_database_code 4034660
_shelx_shelxl_version_number 2018/3
_shelx_space_group_comment
;
The symmetry employed for this shelxl refinement is uniquely defined
by the following loop, which should always be used as a source of
symmetry information in preference to the above space-group names.
They are only intended as comments.
;
_shelx_estimated_absorpt_t_max 0.967
_shelx_estimated_absorpt_t_min 0.933
_reflns_odcompleteness_completeness 91.23
_reflns_odcompleteness_iscentric 1
_reflns_odcompleteness_theta 31.16
_olex2_refinement_description
;
1. Fixed Uiso
 At 1.2 times of:
  All C(H) groups
 At 1.5 times of:
  All C(H,H,H) groups
2.a Aromatic/amide H refined with riding coordinates:
 C00M(H00M), C00T(H00T), C00W(H00W), C00Z(H00Z), C010(H010), C012(H012)
2.b Idealised Me refined as rotating group:
 C00J(H00D,H00E,H00F), C00P(H00A,H00B,H00C)
;
_olex2_submission_special_instructions 'No special instructions were received'
_oxdiff_exptl_absorpt_empirical_details
;
Empirical correction (ABSPACK) includes:
- Absorption correction using spherical harmonics
- Frame scaling
- Detector area scaling
;
_oxdiff_exptl_absorpt_empirical_full_max 1.539
_oxdiff_exptl_absorpt_empirical_full_min 0.736

loop_
_space_group_symop_operation_xyz
'x, y, z'
'-x, -y, -z'

loop_
_atom_site_label
_atom_site_type_symbol
_atom_site_fract_x
_atom_site_fract_y
_atom_site_fract_z
_atom_site_U_iso_or_equiv
_atom_site_adp_type
_atom_site_occupancy
_atom_site_site_symmetry_order
_atom_site_calc_flag
_atom_site_refinement_flags_posn
S01 S 0.24220(10) 1.56966(7) -0.13713(5) 0.0301(2) Uani 1 1 d .
S02 S 0.73642(10) -0.07941(7) 0.64530(5) 0.0305(2) Uani 1 1 d .
F003 F 0.6062(2) 1.20428(15) 0.04301(12) 0.0335(4) Uani 1 1 d .
F004 F 0.6936(2) 0.97449(17) 0.14263(13) 0.0352(4) Uani 1 1 d .
F005 F 0.4238(2) 0.36971(16) 0.43536(13) 0.0333(4) Uani 1 1 d .
F006 F 0.0955(2) 0.87894(16) 0.15785(14) 0.0412(5) Uani 1 1 d .
F007 F 1.0919(2) 0.53004(17) 0.37236(13) 0.0395(5) Uani 1 1 d .
F008 F 0.0054(2) 1.10509(16) 0.05769(13) 0.0359(4) Uani 1 1 d .
F009 F 1.0438(2) 0.30487(17) 0.48193(13) 0.0369(4) Uani 1 1 d .
F00A F 0.8084(3) 0.67835(16) 0.29591(12) 0.0408(5) Uani 1 1 d .
F00B F 0.4763(3) 0.59158(16) 0.32746(13) 0.0406(5) Uani 1 1 d .
F00C F 0.4391(3) 0.81007(16) 0.20118(13) 0.0399(5) Uani 1 1 d .
N00D N 0.4210(3) -0.1535(2) 0.70254(17) 0.0295(6) Uani 1 1 d .
N00E N -0.0657(3) 1.6355(2) -0.20038(17) 0.0295(6) Uani 1 1 d .
C00F C 0.3951(4) -0.0325(3) 0.65040(19) 0.0263(6) Uani 1 1 d .
C00G C -0.0706(4) 1.5132(3) -0.14928(19) 0.0275(6) Uani 1 1 d .
C00H C 0.9000(4) 0.3735(3) 0.4443(2) 0.0274(6) Uani 1 1 d .
C00I C 0.7319(4) 0.3263(3) 0.46422(19) 0.0258(6) Uani 1 1 d .
C00J C 0.2055(4) 0.0242(3) 0.6398(2) 0.0326(7) Uani 1 1 d .
H00D H 0.151736 -0.020069 0.599580 0.049 Uiso 1 1 calc GR
H00E H 0.206012 0.113154 0.610072 0.049 Uiso 1 1 calc GR
H00F H 0.134253 0.016607 0.702736 0.049 Uiso 1 1 calc GR
C00K C 0.2212(4) 0.9601(3) 0.1293(2) 0.0279(6) Uani 1 1 d .
C00L C 0.4758(4) 1.1259(3) 0.07054(19) 0.0252(6) Uani 1 1 d .
C00M C 0.7146(4) 0.2024(3) 0.5249(2) 0.0270(6) Uani 1 1 d .
H00M H 0.823142 0.156284 0.544928 0.032 Uiso 1 1 calc R
C00N C 0.3954(4) 0.9247(3) 0.15212(19) 0.0285(6) Uani 1 1 d .
C00O C 0.6168(4) 0.5210(3) 0.3662(2) 0.0280(6) Uani 1 1 d .
C00P C -0.2413(4) 1.4519(3) -0.1404(2) 0.0354(7) Uani 1 1 d .
H00A H -0.331445 1.485268 -0.093235 0.053 Uiso 1 1 calc GR
H00B H -0.215772 1.360862 -0.119997 0.053 Uiso 1 1 calc GR
H00C H -0.288313 1.469390 -0.202335 0.053 Uiso 1 1 calc GR
C00Q C 0.5915(4) 0.4042(3) 0.42203(19) 0.0276(6) Uani 1 1 d .
C00R C 0.0841(4) 1.4617(2) -0.10986(19) 0.0240(6) Uani 1 1 d .
C00S C 0.7849(4) 0.5642(3) 0.3492(2) 0.0303(7) Uani 1 1 d .
C00T C 0.5623(4) 0.1476(3) 0.5551(2) 0.0278(6) Uani 1 1 d .
H00T H 0.452569 0.193832 0.536944 0.033 Uiso 1 1 calc R
C00U C 0.5503(4) 0.0239(3) 0.61304(19) 0.0254(6) Uani 1 1 d .
C00V C 0.5229(4) 1.0082(3) 0.12284(19) 0.0270(6) Uani 1 1 d .
C00W C 0.1158(4) 1.3370(3) -0.0532(2) 0.0274(6) Uani 1 1 d .
H00W H 0.021641 1.283710 -0.043898 0.033 Uiso 1 1 calc R
C00X C 0.1776(4) 1.0781(3) 0.0764(2) 0.0259(6) Uani 1 1 d .
C00Y C 0.3021(4) 1.1657(3) 0.04497(19) 0.0246(6) Uani 1 1 d .
C00Z C 0.2649(4) 1.2909(3) -0.0131(2) 0.0265(6) Uani 1 1 d .
H00Z H 0.358242 1.345047 -0.023148 0.032 Uiso 1 1 calc R
C010 C 0.0897(4) 1.6747(3) -0.1988(2) 0.0307(7) Uani 1 1 d .
H010 H 0.117651 1.756579 -0.229815 0.037 Uiso 1 1 calc R
C011 C 0.9274(4) 0.4899(3) 0.3886(2) 0.0306(7) Uani 1 1 d .
C012 C 0.5931(4) -0.1874(3) 0.7046(2) 0.0317(7) Uani 1 1 d .
H012 H 0.637108 -0.267681 0.737218 0.038 Uiso 1 1 calc R

loop_
_atom_site_aniso_label
_atom_site_aniso_U_11
_atom_site_aniso_U_22
_atom_site_aniso_U_33
_atom_site_aniso_U_23
_atom_site_aniso_U_13
_atom_site_aniso_U_12
S01 0.0293(4) 0.0258(4) 0.0345(4) -0.0019(3) -0.0037(3) -0.0064(3)
S02 0.0274(4) 0.0284(4) 0.0350(4) -0.0047(3) -0.0052(3) -0.0002(3)
F003 0.0292(9) 0.0293(9) 0.0417(10) -0.0003(8) -0.0078(7) -0.0079(7)
F004 0.0290(9) 0.0365(10) 0.0383(10) -0.0012(8) -0.0110(7) 0.0019(7)
F005 0.0279(9) 0.0304(9) 0.0409(10) -0.0006(8) -0.0072(7) -0.0061(7)
F006 0.0369(10) 0.0297(9) 0.0518(12) 0.0061(8) -0.0013(8) -0.0100(8)
F007 0.0362(10) 0.0409(10) 0.0420(10) -0.0065(8) 0.0034(8) -0.0173(8)
F008 0.0244(9) 0.0289(9) 0.0509(11) 0.0024(8) -0.0068(8) -0.0033(7)
F009 0.0292(9) 0.0343(10) 0.0452(10) -0.0023(8) -0.0055(8) -0.0031(7)
F00A 0.0576(12) 0.0254(9) 0.0366(10) 0.0031(8) -0.0009(9) -0.0127(8)
F00B 0.0462(11) 0.0294(10) 0.0434(11) 0.0028(8) -0.0123(9) -0.0001(8)
F00C 0.0466(11) 0.0248(9) 0.0419(10) 0.0076(8) -0.0086(8) 0.0019(8)
N00D 0.0365(14) 0.0237(12) 0.0278(13) -0.0004(10) -0.0054(10) -0.0061(11)
N00E 0.0347(14) 0.0243(12) 0.0260(12) 0.0020(10) -0.0025(10) -0.0014(10)
C00F 0.0289(15) 0.0266(14) 0.0237(14) -0.0032(11) -0.0041(11) -0.0049(12)
C00G 0.0317(15) 0.0258(15) 0.0220(14) 0.0019(11) -0.0018(12) -0.0033(12)
C00H 0.0295(15) 0.0278(15) 0.0251(14) -0.0067(12) -0.0027(11) -0.0015(12)
C00I 0.0300(15) 0.0238(14) 0.0241(14) -0.0074(11) -0.0006(11) -0.0036(12)
C00J 0.0273(15) 0.0325(16) 0.0353(16) -0.0009(13) -0.0037(12) -0.0020(13)
C00K 0.0304(15) 0.0240(14) 0.0283(15) -0.0031(12) 0.0021(12) -0.0073(12)
C00L 0.0294(14) 0.0249(14) 0.0211(14) -0.0031(11) -0.0014(11) -0.0063(12)
C00M 0.0294(15) 0.0249(14) 0.0257(14) -0.0027(12) -0.0023(12) -0.0036(12)
C00N 0.0398(17) 0.0214(14) 0.0216(14) 0.0004(11) -0.0034(12) 0.0000(12)
C00O 0.0343(16) 0.0230(14) 0.0273(15) -0.0056(12) -0.0070(12) 0.0000(12)
C00P 0.0310(16) 0.0353(17) 0.0383(17) 0.0019(14) -0.0098(13) -0.0059(13)
C00Q 0.0322(16) 0.0295(15) 0.0223(14) -0.0084(12) -0.0010(12) -0.0046(12)
C00R 0.0279(14) 0.0205(14) 0.0228(14) -0.0037(11) -0.0013(11) -0.0020(11)
C00S 0.0452(18) 0.0219(14) 0.0235(14) -0.0051(12) 0.0033(13) -0.0086(13)
C00T 0.0314(15) 0.0253(14) 0.0264(14) -0.0041(12) -0.0054(12) -0.0010(12)
C00U 0.0294(15) 0.0233(14) 0.0241(14) -0.0046(11) -0.0049(11) -0.0030(12)
C00V 0.0274(14) 0.0288(15) 0.0254(14) -0.0086(12) -0.0062(11) 0.0038(12)
C00W 0.0317(15) 0.0213(14) 0.0285(15) -0.0025(12) -0.0033(12) -0.0037(12)
C00X 0.0266(14) 0.0229(14) 0.0276(14) -0.0044(12) -0.0028(11) -0.0008(11)
C00Y 0.0294(15) 0.0248(14) 0.0196(13) -0.0048(11) -0.0015(11) -0.0036(12)
C00Z 0.0289(15) 0.0210(14) 0.0294(15) -0.0023(11) -0.0039(12) -0.0045(11)
C010 0.0384(17) 0.0218(14) 0.0294(15) 0.0000(12) -0.0010(13) -0.0046(13)
C011 0.0328(16) 0.0325(16) 0.0286(15) -0.0104(13) 0.0035(12) -0.0122(13)
C012 0.0399(17) 0.0239(15) 0.0303(15) -0.0026(12) -0.0076(13) 0.0002(13)

loop_
_atom_type_symbol
_atom_type_description
_atom_type_scat_dispersion_real
_atom_type_scat_dispersion_imag
_atom_type_scat_source
C C 0.0033 0.0016 'International Tables Vol C Tables 4.2.6.8 and 6.1.1.4'
H H 0.0000 0.0000 'International Tables Vol C Tables 4.2.6.8 and 6.1.1.4'
F F 0.0171 0.0103 'International Tables Vol C Tables 4.2.6.8 and 6.1.1.4'
N N 0.0061 0.0033 'International Tables Vol C Tables 4.2.6.8 and 6.1.1.4'
S S 0.1246 0.1234 'International Tables Vol C Tables 4.2.6.8 and 6.1.1.4'

loop_
_geom_angle_atom_site_label_1
_geom_angle_atom_site_label_2
_geom_angle_atom_site_label_3
_geom_angle
C010 S01 C00R 89.24(14)
C012 S02 C00U 89.33(14)
C012 N00D C00F 109.8(3)
C010 N00E C00G 110.1(2)
N00D C00F C00J 118.1(3)
C00U C00F N00D 115.7(3)
C00U C00F C00J 126.2(3)
N00E C00G C00P 118.4(2)
C00R C00G N00E 115.2(3)
C00R C00G C00P 126.4(3)
F009 C00H C00I 119.3(3)
F009 C00H C011 117.4(3)
C011 C00H C00I 123.2(3)
C00H C00I C00M 119.6(3)
C00H C00I C00Q 115.1(3)
C00Q C00I C00M 125.3(3)
C00F C00J H00D 109.5
C00F C00J H00E 109.5
C00F C00J H00F 109.5
H00D C00J H00E 109.5
H00D C00J H00F 109.5
H00E C00J H00F 109.5
F006 C00K C00N 119.6(3)
F006 C00K C00X 120.4(3)
C00N C00K C00X 120.0(3)
F003 C00L C00V 117.5(3)
F003 C00L C00Y 119.3(2)
C00V C00L C00Y 123.2(3)
C00I C00M H00M 116.6
C00T C00M C00I 126.8(3)
C00T C00M H00M 116.6
F00C C00N C00K 120.2(3)
F00C C00N C00V 120.6(3)
C00V C00N C00K 119.2(3)
F00B C00O C00Q 119.5(3)
F00B C00O C00S 119.9(3)
C00S C00O C00Q 120.5(3)
C00G C00P H00A 109.5
C00G C00P H00B 109.5
C00G C00P H00C 109.5
H00A C00P H00B 109.5
H00A C00P H00C 109.5
H00B C00P H00C 109.5
F005 C00Q C00I 121.0(3)
F005 C00Q C00O 116.6(3)
C00O C00Q C00I 122.3(3)
C00G C00R S01 109.5(2)
C00G C00R C00W 126.9(3)
C00W C00R S01 123.7(2)
F00A C00S C00O 120.3(3)
F00A C00S C011 120.6(3)
C011 C00S C00O 119.0(3)
C00M C00T H00T 117.2
C00M C00T C00U 125.5(3)
C00U C00T H00T 117.2
C00F C00U S02 108.9(2)
C00F C00U C00T 127.1(3)
C00T C00U S02 124.0(2)
F004 C00V C00L 120.3(3)
F004 C00V C00N 120.0(3)
C00N C00V C00L 119.7(3)
C00R C00W H00W 117.2
C00Z C00W C00R 125.6(3)
C00Z C00W H00W 117.2
F008 C00X C00K 116.2(2)
F008 C00X C00Y 120.9(2)
C00K C00X C00Y 122.9(3)
C00L C00Y C00Z 119.7(3)
C00X C00Y C00L 115.0(2)
C00X C00Y C00Z 125.3(3)
C00W C00Z C00Y 127.3(3)
C00W C00Z H00Z 116.3
C00Y C00Z H00Z 116.3
S01 C010 H010 122.0
N00E C010 S01 115.9(2)
N00E C010 H010 122.0
F007 C011 C00H 120.4(3)
F007 C011 C00S 119.9(3)
C00S C011 C00H 119.8(3)
S02 C012 H012 121.8
N00D C012 S02 116.4(2)
N00D C012 H012 121.8

loop_
_geom_bond_atom_site_label_1
_geom_bond_atom_site_label_2
_geom_bond_distance
S01 C00R 1.729(3)
S01 C010 1.719(3)
S02 C00U 1.734(3)
S02 C012 1.713(3)
F003 C00L 1.346(3)
F004 C00V 1.340(3)
F005 C00Q 1.336(3)
F006 C00K 1.341(3)
F007 C011 1.336(3)
F008 C00X 1.341(3)
F009 C00H 1.347(3)
F00A C00S 1.344(3)
F00B C00O 1.342(3)
F00C C00N 1.333(3)
N00D C00F 1.387(4)
N00D C012 1.299(4)
N00E C00G 1.392(4)
N00E C010 1.297(4)
C00F C00J 1.492(4)
C00F C00U 1.377(4)
C00G C00P 1.497(4)
C00G C00R 1.370(4)
C00H C00I 1.394(4)
C00H C011 1.383(4)
C00I C00M 1.466(4)
C00I C00Q 1.395(4)
C00J H00D 0.9800
C00J H00E 0.9800
C00J H00F 0.9800
C00K C00N 1.381(4)
C00K C00X 1.385(4)
C00L C00V 1.383(4)
C00L C00Y 1.396(4)
C00M H00M 0.9500
C00M C00T 1.335(4)
C00N C00V 1.370(4)
C00O C00Q 1.384(4)
C00O C00S 1.375(4)
C00P H00A 0.9800
C00P H00B 0.9800
C00P H00C 0.9800
C00R C00W 1.450(4)
C00S C011 1.374(4)
C00T H00T 0.9500
C00T C00U 1.444(4)
C00W H00W 0.9500
C00W C00Z 1.326(4)
C00X C00Y 1.387(4)
C00Y C00Z 1.469(4)
C00Z H00Z 0.9500
C010 H010 0.9500
C012 H012 0.9500

loop_
_geom_torsion_atom_site_label_1
_geom_torsion_atom_site_label_2
_geom_torsion_atom_site_label_3
_geom_torsion_atom_site_label_4
_geom_torsion
S01 C00R C00W C00Z 2.0(4)
F003 C00L C00V F004 -1.5(4)
F003 C00L C00V C00N -179.6(2)
F003 C00L C00Y C00X 179.8(2)
F003 C00L C00Y C00Z 1.3(4)
F006 C00K C00N F00C 0.8(4)
F006 C00K C00N C00V -179.9(2)
F006 C00K C00X F008 1.0(4)
F006 C00K C00X C00Y -179.9(3)
F008 C00X C00Y C00L 179.1(2)
F008 C00X C00Y C00Z -2.4(4)
F009 C00H C00I C00M -0.6(4)
F009 C00H C00I C00Q 180.0(2)
F009 C00H C011 F007 1.1(4)
F009 C00H C011 C00S -179.5(2)
F00A C00S C011 F007 -1.5(4)
F00A C00S C011 C00H 179.1(2)
F00B C00O C00Q F005 -1.3(4)
F00B C00O C00Q C00I 179.9(2)
F00B C00O C00S F00A 1.8(4)
F00B C00O C00S C011 -179.3(2)
F00C C00N C00V F004 0.7(4)
F00C C00N C00V C00L 178.8(2)
N00D C00F C00U S02 -0.2(3)
N00D C00F C00U C00T 178.9(3)
N00E C00G C00R S01 0.1(3)
N00E C00G C00R C00W 179.7(3)
C00F N00D C012 S02 0.0(3)
C00G N00E C010 S01 0.3(3)
C00G C00R C00W C00Z -177.6(3)
C00H C00I C00M C00T 175.7(3)
C00H C00I C00Q F005 179.9(2)
C00H C00I C00Q C00O -1.4(4)
C00I C00H C011 F007 179.8(2)
C00I C00H C011 C00S -0.8(4)
C00I C00M C00T C00U 178.4(3)
C00J C00F C00U S02 179.8(2)
C00J C00F C00U C00T -1.0(5)
C00K C00N C00V F004 -178.6(2)
C00K C00N C00V C00L -0.5(4)
C00K C00X C00Y C00L 0.1(4)
C00K C00X C00Y C00Z 178.5(3)
C00L C00Y C00Z C00W 171.0(3)
C00M C00I C00Q F005 0.5(4)
C00M C00I C00Q C00O 179.2(3)
C00M C00T C00U S02 -5.3(4)
C00M C00T C00U C00F 175.6(3)
C00N C00K C00X F008 -179.8(2)
C00N C00K C00X C00Y -0.7(4)
C00O C00S C011 F007 179.6(2)
C00O C00S C011 C00H 0.2(4)
C00P C00G C00R S01 -178.4(2)
C00P C00G C00R C00W 1.2(5)
C00Q C00I C00M C00T -4.9(5)
C00Q C00O C00S F00A -179.2(2)
C00Q C00O C00S C011 -0.3(4)
C00R S01 C010 N00E -0.2(2)
C00R C00W C00Z C00Y 179.8(3)
C00S C00O C00Q F005 179.7(2)
C00S C00O C00Q C00I 0.9(4)
C00U S02 C012 N00D -0.1(2)
C00V C00L C00Y C00X 0.3(4)
C00V C00L C00Y C00Z -178.2(2)
C00X C00K C00N F00C -178.4(2)
C00X C00K C00N C00V 0.9(4)
C00X C00Y C00Z C00W -7.3(5)
C00Y C00L C00V F004 178.0(2)
C00Y C00L C00V C00N -0.1(4)
C010 S01 C00R C00G 0.0(2)
C010 S01 C00R C00W -179.6(2)
C010 N00E C00G C00P 178.4(3)
C010 N00E C00G C00R -0.2(3)
C011 C00H C00I C00M -179.2(3)
C011 C00H C00I C00Q 1.3(4)
C012 S02 C00U C00F 0.2(2)
C012 S02 C00U C00T -179.0(2)
C012 N00D C00F C00J -179.8(3)
C012 N00D C00F C00U 0.2(3)
